data_7133890
loop_
_publ_author_name
'Myatt, Emily'
'Lata, Simrun'
'Pitcairn, Jem'
'Daisenberger, Dominik'
'Kronawitter, Silva M.'
'Hallweger, Sebastian A.'
'Kieslich, Gregor'
'Argent, Stephen P.'
'Tidey, Jeremiah P.'
'Cliffe, Matthew J.'

_publ_section_title
;
 Ligand solid-solution tuning of magnetic and mechanical properties of the
 van der Waals metal-organic magnet
 NiCl<sub>2</sub>(btd)<sub>1-<i>x</i></sub>(bod)<sub><i>x</i></sub>.
;
_journal_issue 97
_journal_name_full 'Chemical communications (Cambridge, England)'
_journal_page_first 14427
_journal_page_last 14430
_journal_paper_doi 10.1039/d4cc04214j
_journal_volume 60
_journal_year 2024
_chemical_formula_moiety 'C6 H4 Cl2 N2 Ni O'
_chemical_formula_sum 'C6 H4 Cl2 N2 Ni O'
_chemical_formula_weight 249.710
_space_group_crystal_system monoclinic
_space_group_IT_number 13
_space_group_name_Hall '-P 2yc'
_space_group_name_H-M_alt 'P 1 2/c 1'
_symmetry_Int_Tables_number 13
_atom_sites_solution_primary dual
_atom_sites_solution_secondary difmap
_audit_creation_date 2024-07-26
_audit_creation_method
;
Olex2 1.5-ac6-020
(compiled 2024.02.14 svn.r2f8d729c for Rigaku Oxford Diffraction, GUI svn.r6966)
;
_audit_update_record
;
2024-07-26 deposited with the CCDC.	2024-10-20 downloaded from the CCDC.
;
_cell_angle_alpha 90
_cell_angle_beta 93.05(15)
_cell_angle_gamma 90
_cell_formula_units_Z 2
_cell_length_a 3.52(7)
_cell_length_b 8.96(9)
_cell_length_c 12.17(8)
_cell_measurement_reflns_used 705
_cell_measurement_temperature 293(5)
_cell_measurement_theta_max 1.0220
_cell_measurement_theta_min 0.0990
_cell_volume 383(9)
_computing_cell_refinement 'CrysAlisPro 1.171.43.121a (Rigaku OD, 2024)'
_computing_data_collection 'CrysAlisPro system (CCD 43.106a 64-bit (release 01-02-2024))'
_computing_data_reduction 'CrysAlisPro 1.171.43.121a (Rigaku OD, 2024)'
_computing_molecular_graphics 'Olex2 1.5-ac6-020 (Dolomanov et al., 2009)'
_computing_publication_material 'Olex2 1.5-ac6-020 (Dolomanov et al., 2009)'
_computing_structure_refinement 'olex2.refine 1.5-ac6-020 (Bourhis et al., 2015)'
_computing_structure_solution 'SHELXT  (Sheldrick, 2015)'
_diffrn_ambient_temperature 293(5)
_diffrn_detector 'Hybrid Pixel Array Detector'
_diffrn_detector_area_resol_mean 10.0000
_diffrn_detector_type HyPix-ED
_diffrn_measured_fraction_theta_full 0.9815
_diffrn_measured_fraction_theta_max 0.9462
_diffrn_measurement_details
;
List of Runs (angles in degrees, time in seconds):

  # Type    Start    End  Width  t~exp~   \w     \q     \k     \f   Frames
#--------------------------------------------------------------------------
  1  \w    -70.00  70.00   0.25    0.25    --    0.00   0.00   0.00  560
;
_diffrn_measurement_device 'electron diffractometer'
_diffrn_measurement_device_type 'XtaLAB Synergy-ED, HyPix-ED, electron source at 200keV'
_diffrn_measurement_method 'continuous rotation electron diffraction'
_diffrn_orient_matrix_type 'CrysAlisPro convention (1999,Acta A55,543-557)'
_diffrn_orient_matrix_UB_11 -0.0016296000
_diffrn_orient_matrix_UB_12 0.0018558000
_diffrn_orient_matrix_UB_13 -0.0014940000
_diffrn_orient_matrix_UB_21 -0.0025315000
_diffrn_orient_matrix_UB_22 -0.0020708000
_diffrn_orient_matrix_UB_23 -0.0012228000
_diffrn_orient_matrix_UB_31 -0.0064847000
_diffrn_orient_matrix_UB_32 0.0003296000
_diffrn_orient_matrix_UB_33 0.0007318000
_diffrn_radiation_monochromator none
_diffrn_radiation_probe electron
_diffrn_radiation_type electron
_diffrn_radiation_wavelength 0.02510
_diffrn_reflns_av_R_equivalents 0.1561
_diffrn_reflns_av_unetI/netI 0.1104
_diffrn_reflns_Laue_measured_fraction_full 0.9815
_diffrn_reflns_Laue_measured_fraction_max 0.9462
_diffrn_reflns_limit_h_max 4
_diffrn_reflns_limit_h_min -4
_diffrn_reflns_limit_k_max 12
_diffrn_reflns_limit_k_min -12
_diffrn_reflns_limit_l_max 17
_diffrn_reflns_limit_l_min -17
_diffrn_reflns_number 1836
_diffrn_reflns_point_group_measured_fraction_full 0.9815
_diffrn_reflns_point_group_measured_fraction_max 0.9462
_diffrn_reflns_theta_full 0.8629
_diffrn_reflns_theta_max 1.03
_diffrn_reflns_theta_min 0.08
_diffrn_source 'electron diffractometer'
_diffrn_source_type 'JEOL JSM-2300ED, LaB6'
_exptl_absorpt_coefficient_mu 0.000
_exptl_absorpt_correction_T_max 1.00000
_exptl_absorpt_correction_T_min 0.87465
_exptl_absorpt_correction_type multi-scan
_exptl_absorpt_process_details
;
CrysAlisPro 1.171.43.121a (Rigaku Oxford Diffraction, 2024)
Empirical absorption correction using spherical harmonics,
implemented in SCALE3 ABSPACK scaling algorithm.
;
_exptl_crystal_density_diffrn 2.166
_exptl_crystal_description 'irregular, submicron grain'
_exptl_crystal_F_000 79.686
_refine_diff_density_max 1.3754
_refine_diff_density_min -1.2734
_refine_diff_density_rms 0.3134
_refine_ls_d_res_high 0.6992
_refine_ls_d_res_low 8.9611
_refine_ls_extinction_coef 21403(3253)
_refine_ls_extinction_expression Fc^*^=kFc[1+0.001xFc^2^\l^3^/sin(2\q)]^-1/4^
_refine_ls_goodness_of_fit_ref 1.7474
_refine_ls_hydrogen_treatment constr
_refine_ls_matrix_type full
_refine_ls_number_constraints 2
_refine_ls_number_parameters 61
_refine_ls_number_reflns 1836
_refine_ls_number_restraints 36
_refine_ls_restrained_S_all 1.7300
_refine_ls_R_factor_all 0.1782
_refine_ls_R_factor_gt 0.1621
_refine_ls_shift/su_max 0.0005
_refine_ls_shift/su_mean 0.0001
_refine_ls_structure_factor_coef Fsqd
_refine_ls_weighting_details 'w=1/[\s^2^(Fo^2^)+(0.2P)^2^] where P=(Fo^2^+2Fc^2^)/3'
_refine_ls_weighting_scheme calc
_refine_ls_wR_factor_gt 0.4313
_refine_ls_wR_factor_ref 0.4444
_reflns_Friedel_coverage 0.0
_reflns_limit_h_max 4
_reflns_limit_h_min -4
_reflns_limit_k_max 12
_reflns_limit_k_min -12
_reflns_limit_l_max 17
_reflns_limit_l_min -17
_reflns_number_gt 1479
_reflns_number_total 1836
_reflns_threshold_expression I>=2u(I)
_twin_special_details
;
Component 2 rotated by 179.9636\% 
around [-0.00 -0.00 1.00] (reciprocal) or [0.17 -0.00 0.98] (direct)
;
_cod_data_source_file d4cc04214j2.cif
_cod_data_source_block exp_659_S0E0_L07_twin1_hklf5
_cod_depositor_comments 'Adding full bibliography for 7133888--7133890.cif.'
_cod_database_code 7133890
_chemical_oxdiff_formula 'Ni Cl2 C6 H4 N2 O'
_chemical_oxdiff_usercomment '2024NCS0083, S009256, EMMJCA, Matt Cliffe sample - light grind on holey carbon at RT'
_diffrn_oxdiff_scatteringfactors_ed 'UCLA (2022) https://srv.mbi.ucla.edu/faes/data'
_olex2_refinement_description
;
1. Twinned data refinement
 Scales: 0.567(8)
 0.433(8)
2. Rigid body (RIGU) restrains
 All non-hydrogen atoms
 with sigma for 1-2 distances of 0.004 and sigma for 1-3 distances of 0.004
3.a Aromatic/amide H refined with riding coordinates:
 C4(H4), C5(H5)
;
_olex2_submission_special_instructions 'No special instructions were received'
_oxdiff_exptl_absorpt_empirical_details
;
Empirical correction (ABSPACK) includes:
- Absorption correction using spherical harmonics
- Frame scaling
;
_oxdiff_exptl_absorpt_empirical_full_max 1.585
_oxdiff_exptl_absorpt_empirical_full_min 0.558
_oxdiff_twin_integration_method simultaneous
_oxdiff_twin_items 2

loop_
_space_group_symop_id
_space_group_symop_operation_xyz
1 x,y,z
2 -x,y,-z+1/2
3 -x,-y,-z
4 x,-y,z-1/2

loop_
_atom_site_label
_atom_site_type_symbol
_atom_site_fract_x
_atom_site_fract_y
_atom_site_fract_z
_atom_site_U_iso_or_equiv
_atom_site_adp_type
_atom_site_occupancy
_atom_site_site_symmetry_order
_atom_site_refinement_flags_posn
_atom_site_refinement_flags_adp
_atom_site_refinement_flags_occupancy
Ni1 Ni 1.0 1.0 0.5 0.0172(8) Uani 1.000000 2 S TU P
Cl1 Cl 0.5112(7) 0.8366(3) 0.55947(19) 0.0195(9) Uani 1.000000 1 . U .
O1 O 1.0 0.9783(7) 0.25 0.0182(14) Uani 1.000000 2 S TU P
N2 N 0.9830(15) 0.8930(6) 0.3419(4) 0.0204(13) Uani 1.000000 1 . U .
C3 C 0.9875(16) 0.7528(7) 0.3077(4) 0.0179(13) Uani 1.000000 1 . U .
C4 C 0.963(2) 0.6149(7) 0.3682(5) 0.0266(15) Uani 1.000000 1 . U .
H4 H 0.935(2) 0.6128(7) 0.4563(5) 0.076(15) Uiso 1.000000 1 R . .
C5 C 0.977(2) 0.4872(7) 0.3074(5) 0.0294(16) Uani 1.000000 1 . U .
H5 H 0.953(2) 0.3810(7) 0.3490(5) 0.082(16) Uiso 1.000000 1 R . .

loop_
_atom_site_aniso_label
_atom_site_aniso_U_11
_atom_site_aniso_U_22
_atom_site_aniso_U_33
_atom_site_aniso_U_12
_atom_site_aniso_U_13
_atom_site_aniso_U_23
Ni1 0.0189(13) 0.0223(13) 0.0104(10) -0.0003(9) 0.0026(8) 0.0018(8)
Cl1 0.0184(15) 0.0267(16) 0.0135(12) -0.0001(11) 0.0022(10) 0.0023(10)
O1 0.027(4) 0.012(3) 0.016(2) -0.000000 0.002(2) 0.000000
N2 0.025(3) 0.024(2) 0.012(2) -0.0004(17) 0.0034(16) 0.0020(14)
C3 0.018(3) 0.025(3) 0.011(2) 0.0006(16) 0.0002(19) 0.0012(14)
C4 0.036(4) 0.027(3) 0.018(3) -0.000(2) 0.006(2) 0.0075(17)
C5 0.044(4) 0.025(3) 0.019(3) 0.004(2) 0.001(3) 0.0055(19)

loop_
_atom_type_symbol
_atom_type_scat_dispersion_real
_atom_type_scat_dispersion_imag
_atom_type_scat_Cromer_Mann_a1
_atom_type_scat_Cromer_Mann_a2
_atom_type_scat_Cromer_Mann_a3
_atom_type_scat_Cromer_Mann_a4
_atom_type_scat_Cromer_Mann_b1
_atom_type_scat_Cromer_Mann_b2
_atom_type_scat_Cromer_Mann_b3
_atom_type_scat_Cromer_Mann_b4
_atom_type_scat_Cromer_Mann_c
_atom_type_scat_source
_atom_type_scat_dispersion_source
C 0.00000 0.00000 0.60000 0.13600 0.54700 1.22500 40.93800 0.37400 3.27800 13.01300 0.00000 'Custom 4-Gaussian' custom
Cl 0.00000 0.00000 1.23200 0.34100 0.89300 2.39100 33.61200 0.33900 2.62500 11.09500 0.00000 'Custom 4-Gaussian' custom
H 0.00000 0.00000 0.12900 0.03600 0.12700 0.23600 37.73700 0.55300 3.77200 13.51800 0.00000 'Custom 4-Gaussian' custom
N 0.00000 0.00000 0.48200 0.13500 0.51900 1.07500 31.52600 0.32400 2.60700 10.01700 0.00000 'Custom 4-Gaussian' custom
Ni 0.00000 0.00000 1.89000 0.58200 1.87000 2.22100 65.30500 0.37300 3.00900 16.91700 0.00000 'Custom 4-Gaussian' custom
O 0.00000 0.00000 0.39200 0.14400 0.51100 0.93700 25.67500 0.30600 2.27200 8.27000 0.00000 'Custom 4-Gaussian' custom

loop_
_geom_angle_atom_site_label_1
_geom_angle_atom_site_label_2
_geom_angle_atom_site_label_3
_geom_angle
_geom_angle_site_symmetry_1
_geom_angle_site_symmetry_3
_geom_angle_publ_flag
Cl1 Ni1 Cl1 180.0 . 3_776 ?
Cl1 Ni1 Cl1 94.21(10) 3_676 3_776 ?
Cl1 Ni1 Cl1 94.21(10) . 1_655 ?
Cl1 Ni1 Cl1 180.0 3_676 1_655 ?
N2 Ni1 Cl1 89.33(15) . 3_776 ?
N2 Ni1 Cl1 91.00(15) 3_776 1_655 ?
N2 Ni1 Cl1 90.67(15) . . ?
N2 Ni1 Cl1 89.00(15) . 1_655 ?
N2 Ni1 Cl1 90.67(15) 3_776 3_776 ?
N2 Ni1 Cl1 89.33(15) 3_776 . ?
N2 Ni1 Cl1 91.00(15) . 3_676 ?
N2 Ni1 Cl1 89.00(15) 3_776 3_676 ?
N2 Ni1 N2 180.0 3_776 . ?
N2 O1 N2 111.6(6) . 2_755 ?
O1 N2 Ni1 119.1(4) 2_755 . ?
C3 N2 Ni1 134.9(4) . . ?
C3 N2 O1 105.8(5) . 2_755 ?
C3 C3 N2 108.4(3) 2_755 . ?
C4 C3 N2 130.5(5) . . ?
H4 C4 C3 122.1(3) . . ?
C5 C4 C3 115.9(5) . . ?
C5 C4 H4 122.1(3) . . ?
C5 C5 C4 123.0(4) 2_755 . ?
H5 C5 C4 118.5(3) . . ?

loop_
_geom_bond_atom_site_label_1
_geom_bond_atom_site_label_2
_geom_bond_distance
_geom_bond_site_symmetry_2
_geom_bond_publ_flag
Ni1 Cl1 2.40(3) 3_776 ?
Ni1 Cl1 2.40(3) 3_676 ?
Ni1 Cl1 2.40(3) 1_655 ?
Ni1 Cl1 2.40(3) . ?
Ni1 N2 2.148(13) 3_776 ?
Ni1 N2 2.148(13) . ?
O1 N2 1.359(9) 2_755 ?
O1 N2 1.359(9) . ?
N2 C3 1.324(14) . ?
C3 C3 1.411(13) 2_755 ?
C3 C4 1.444(13) . ?
C4 H4 1.0830 . ?
C4 C5 1.365(13) . ?
C5 C5 1.415(15) 2_755 ?
C5 H5 1.0830 . ?

loop_
_geom_torsion_atom_site_label_1
_geom_torsion_atom_site_label_2
_geom_torsion_atom_site_label_3
_geom_torsion_atom_site_label_4
_geom_torsion
_geom_torsion_site_symmetry_1
_geom_torsion_site_symmetry_2
_geom_torsion_site_symmetry_3
_geom_torsion_site_symmetry_4
_geom_torsion_publ_flag
Ni1 N2 O1 N2 175.06(5) . . 2_755 2_755 ?
Ni1 N2 O1 N2 175.06(5) 4_575 2_755 . . ?
Ni1 N2 C3 C3 -173.5(7) . . . 2_755 ?
Ni1 N2 C3 C3 -173.5(7) 3_776 . . 2_755 ?
Ni1 N2 C3 C4 8.0(8) 3_776 . . . ?
Ni1 N2 C3 C4 8.0(8) . . . . ?
O1 N2 C3 C3 0.7(5) . . . 2_755 ?
O1 N2 C3 C3 0.7(5) . 2_755 2_755 . ?
O1 N2 C3 C4 -177.7(4) . . . . ?
O1 N2 C3 C4 -177.7(4) 2_755 . . . ?
N2 C3 C3 N2 -0.9(3) . . 2_755 2_755 ?
N2 C3 C3 C4 177.7(6) . . 2_755 2_755 ?
N2 C3 C4 C5 -179.8(7) . . . . ?
C3 C3 C4 C5 2.0(9) 2_755 . . . ?
C3 C4 C5 C5 1.4(8) . . . 2_755 ?
C4 C5 C5 C4 -3.2(8) . . 2_755 2_755 ?

loop_
_twin_individual_id
_twin_individual_mass_fraction_refined
_oxdiff_twin_reflns_isolated
_oxdiff_twin_reflns_overlapped
_twin_individual_twin_lattice_type
_twin_individual_twin_matrix_11
_twin_individual_twin_matrix_12
_twin_individual_twin_matrix_13
_twin_individual_twin_matrix_21
_twin_individual_twin_matrix_22
_twin_individual_twin_matrix_23
_twin_individual_twin_matrix_31
_twin_individual_twin_matrix_32
_twin_individual_twin_matrix_33
1 0.567(8) 1727 1508 ref 1.0000 0.0000 0.0000 0.0000 1.0000 0.0000 0.0000 0.0000 1.0000
2 0.433(8) 1731 1508 nmt -0.9998 -0.0004 -0.0001 0.0014 -1.0003 -0.0008 0.3504 -0.0017 0.9991

loop_
_restr_rigu_atom_site_label_1
_restr_rigu_atom_site_label_2
_restr_rigu_target_weight_param
_restr_rigu_u13_diff
_restr_rigu_u23_diff
_restr_rigu_u33_diff
Ni1 Cl1 0.004000 -0.002094 -0.000439 -0.001855
Ni1 O1 0.004000 0.001148 0.002761 -0.005243
Ni1 N2 0.004000 0.000327 -0.000451 -0.002097
Ni1 C3 0.004000 -0.001476 -0.000301 -0.001094
Cl1 N2 0.004000 -0.002130 0.002146 -0.000010
O1 N2 0.004000 -0.005528 0.003978 0.000733
O1 C3 0.004000 -0.001748 0.006306 -0.010468
N2 C3 0.004000 -0.000146 -0.001322 -0.000310
N2 C4 0.004000 -0.000707 0.004927 -0.001368
C3 C4 0.004000 -0.002161 0.000008 0.002899
C3 C5 0.004000 0.003594 0.004252 -0.000136
C4 C5 0.004000 0.000465 0.000539 0.002831
